data_7053553
loop_
_publ_author_name
'Kutlescha, Kathrin'
'Irrgang, Torsten'
'Kempe, Rhett'

_publ_section_title
;
 An intermolecular C--C coupling reaction of iridium complexes
;
_journal_issue 9
_journal_name_full 'New Journal of Chemistry'
_journal_page_first 1954
_journal_paper_doi 10.1039/c0nj00158a
_journal_volume 34
_journal_year 2010
_chemical_formula_sum 'C20 H19 N5'
_chemical_formula_weight 329.40
_chemical_name_systematic
;
 ?
;
_space_group_IT_number 14
_symmetry_cell_setting monoclinic
_symmetry_space_group_name_Hall '-P 2ybc'
_symmetry_space_group_name_H-M 'P 1 21/c 1'
_atom_sites_solution_hydrogens geom
_atom_sites_solution_primary direct
_atom_sites_solution_secondary difmap
_audit_creation_method SHELXL-97
_cell_angle_alpha 90.00
_cell_angle_beta 92.241(9)
_cell_angle_gamma 90.00
_cell_formula_units_Z 4
_cell_length_a 7.2845(5)
_cell_length_b 13.4530(8)
_cell_length_c 17.5656(14)
_cell_measurement_reflns_used all
_cell_measurement_temperature 193(2)
_cell_measurement_theta_max 52.10
_cell_measurement_theta_min 3.30
_cell_volume 1720.1(2)
_computing_cell_refinement X-AREA-STOE
_computing_data_collection X-AREA-STOE
_computing_data_reduction X-AREA-STOE
_computing_structure_refinement 'SHELXL-97 (Sheldrick, 1997)'
_computing_structure_solution SIR-97
_diffrn_ambient_temperature 193(2)
_diffrn_measured_fraction_theta_full 0.978
_diffrn_measured_fraction_theta_max 0.978
_diffrn_measurement_device_type STOE-IPDSII
_diffrn_measurement_method Omega-Scan
_diffrn_radiation_monochromator graphite
_diffrn_radiation_source 'fine-focus sealed tube'
_diffrn_radiation_type MoK\a
_diffrn_radiation_wavelength 0.71073
_diffrn_reflns_av_R_equivalents 0.0689
_diffrn_reflns_av_sigmaI/netI 0.0669
_diffrn_reflns_limit_h_max 8
_diffrn_reflns_limit_h_min -8
_diffrn_reflns_limit_k_max 16
_diffrn_reflns_limit_k_min -16
_diffrn_reflns_limit_l_max 21
_diffrn_reflns_limit_l_min -21
_diffrn_reflns_number 13916
_diffrn_reflns_theta_full 25.85
_diffrn_reflns_theta_max 25.85
_diffrn_reflns_theta_min 2.32
_exptl_absorpt_coefficient_mu 0.079
_exptl_absorpt_correction_T_max 0.9945
_exptl_absorpt_correction_T_min 0.9691
_exptl_absorpt_correction_type numerical
_exptl_crystal_colour orange
_exptl_crystal_density_diffrn 1.272
_exptl_crystal_density_method 'not measured'
_exptl_crystal_description needle
_exptl_crystal_F_000 696
_exptl_crystal_size_max 0.40
_exptl_crystal_size_mid 0.19
_exptl_crystal_size_min 0.07
_refine_diff_density_max 0.186
_refine_diff_density_min -0.177
_refine_diff_density_rms 0.035
_refine_ls_extinction_method none
_refine_ls_goodness_of_fit_ref 0.854
_refine_ls_hydrogen_treatment constr
_refine_ls_matrix_type full
_refine_ls_number_parameters 228
_refine_ls_number_reflns 3256
_refine_ls_number_restraints 0
_refine_ls_restrained_S_all 0.854
_refine_ls_R_factor_all 0.0758
_refine_ls_R_factor_gt 0.0391
_refine_ls_shift/su_max 0.000
_refine_ls_shift/su_mean 0.000
_refine_ls_structure_factor_coef Fsqd
_refine_ls_weighting_details 'calc w=1/[\s^2^(Fo^2^)+(0.0460P)^2^+0.0000P] where P=(Fo^2^+2Fc^2^)/3'
_refine_ls_weighting_scheme calc
_refine_ls_wR_factor_gt 0.0789
_refine_ls_wR_factor_ref 0.0879
_reflns_number_gt 1989
_reflns_number_total 3256
_reflns_threshold_expression >2sigma(I)
_cod_data_source_file c0nj00158a.txt
_cod_data_source_block ti76
_cod_original_sg_symbol_H-M P2(1)/c
_cod_database_code 7053553

loop_
_symmetry_equiv_pos_as_xyz
'x, y, z'
'-x, y+1/2, -z+1/2'
'-x, -y, -z'
'x, -y-1/2, z-1/2'

loop_
_atom_site_label
_atom_site_type_symbol
_atom_site_fract_x
_atom_site_fract_y
_atom_site_fract_z
_atom_site_U_iso_or_equiv
_atom_site_adp_type
_atom_site_occupancy
_atom_site_symmetry_multiplicity
_atom_site_calc_flag
_atom_site_refinement_flags
N1 N 0.28947(19) -0.13255(9) 0.54088(7) 0.0255(3) Uani 1 1 d .
N2 N 0.27977(19) -0.03169(8) 0.52959(7) 0.0222(3) Uani 1 1 d .
N3 N 0.21543(19) 0.10889(9) 0.46912(7) 0.0245(3) Uani 1 1 d .
N4 N 0.1454(2) -0.04516(9) 0.40527(7) 0.0282(3) Uani 1 1 d .
H4 H 0.1471 -0.1104 0.4086 0.034 Uiso 1 1 calc R
N5 N 0.0198(2) -0.17008(10) 0.29980(8) 0.0360(4) Uani 1 1 d .
C1 C 0.2077(2) 0.01101(10) 0.46537(8) 0.0226(3) Uani 1 1 d .
C2 C 0.3633(2) -0.15784(12) 0.60699(9) 0.0276(4) Uani 1 1 d .
C3 C 0.4233(2) -0.08713(12) 0.66411(9) 0.0281(4) Uani 1 1 d .
H3 H 0.4706 -0.1109 0.7119 0.034 Uiso 1 1 calc R
C4 C 0.4146(2) 0.01258(12) 0.65191(8) 0.0248(4) Uani 1 1 d .
C5 C 0.3415(2) 0.04520(11) 0.57944(8) 0.0228(3) Uani 1 1 d .
C6 C 0.2997(2) 0.13131(10) 0.53953(8) 0.0243(4) Uani 1 1 d .
C7 C 0.3837(3) -0.26746(12) 0.62068(11) 0.0393(5) Uani 1 1 d .
H7A H 0.3219 -0.3040 0.5788 0.059 Uiso 1 1 calc R
H7B H 0.3282 -0.2850 0.6688 0.059 Uiso 1 1 calc R
H7C H 0.5144 -0.2849 0.6234 0.059 Uiso 1 1 calc R
C8 C 0.4769(3) 0.08601(13) 0.71220(9) 0.0325(4) Uani 1 1 d .
H8A H 0.4976 0.0514 0.7609 0.049 Uiso 1 1 calc R
H8B H 0.3822 0.1370 0.7176 0.049 Uiso 1 1 calc R
H8C H 0.5915 0.1175 0.6974 0.049 Uiso 1 1 calc R
C9 C 0.3253(3) 0.23698(11) 0.56034(9) 0.0312(4) Uani 1 1 d .
C10 C 0.4919(3) 0.27393(14) 0.59001(10) 0.0448(5) Uani 1 1 d .
H10 H 0.5928 0.2303 0.5991 0.054 Uiso 1 1 calc R
C11 C 0.5105(4) 0.37469(16) 0.60632(12) 0.0699(8) Uani 1 1 d .
H11 H 0.6238 0.3994 0.6272 0.084 Uiso 1 1 calc R
C12 C 0.3664(5) 0.43877(16) 0.59247(13) 0.0841(10) Uani 1 1 d .
H12 H 0.3801 0.5075 0.6036 0.101 Uiso 1 1 calc R
C13 C 0.2016(4) 0.40301(15) 0.56234(11) 0.0718(9) Uani 1 1 d .
H13 H 0.1022 0.4475 0.5525 0.086 Uiso 1 1 calc R
C14 C 0.1800(3) 0.30268(13) 0.54635(9) 0.0466(5) Uani 1 1 d .
H14 H 0.0659 0.2787 0.5258 0.056 Uiso 1 1 calc R
C15 C 0.0768(2) 0.00206(11) 0.33619(8) 0.0244(3) Uani 1 1 d .
H15A H 0.1747 0.0434 0.3149 0.029 Uiso 1 1 calc R
H15B H -0.0274 0.0461 0.3477 0.029 Uiso 1 1 calc R
C16 C 0.0142(2) -0.07522(11) 0.27827(8) 0.0236(4) Uani 1 1 d .
C17 C -0.0468(3) -0.04625(12) 0.20598(9) 0.0335(4) Uani 1 1 d .
H17 H -0.0503 0.0221 0.1925 0.040 Uiso 1 1 calc R
C18 C -0.1027(3) -0.11806(13) 0.15369(9) 0.0386(5) Uani 1 1 d .
H18 H -0.1442 -0.0995 0.1037 0.046 Uiso 1 1 calc R
C19 C -0.0977(3) -0.21634(13) 0.17462(10) 0.0390(5) Uani 1 1 d .
H19 H -0.1342 -0.2673 0.1398 0.047 Uiso 1 1 calc R
C20 C -0.0377(3) -0.23840(13) 0.24797(11) 0.0445(5) Uani 1 1 d .
H20 H -0.0368 -0.3062 0.2631 0.053 Uiso 1 1 calc R

loop_
_atom_site_aniso_label
_atom_site_aniso_U_11
_atom_site_aniso_U_22
_atom_site_aniso_U_33
_atom_site_aniso_U_23
_atom_site_aniso_U_13
_atom_site_aniso_U_12
N1 0.0281(8) 0.0208(7) 0.0276(7) 0.0012(5) -0.0002(6) 0.0021(6)
N2 0.0273(8) 0.0194(6) 0.0197(6) 0.0003(5) -0.0024(5) 0.0010(5)
N3 0.0300(8) 0.0237(7) 0.0195(6) 0.0003(5) -0.0014(5) 0.0008(6)
N4 0.0408(9) 0.0218(7) 0.0214(6) 0.0006(5) -0.0087(6) -0.0020(6)
N5 0.0482(10) 0.0269(7) 0.0318(8) -0.0037(6) -0.0104(7) 0.0009(7)
C1 0.0238(9) 0.0253(8) 0.0187(7) 0.0007(6) 0.0000(6) 0.0013(7)
C2 0.0235(10) 0.0318(9) 0.0274(8) 0.0057(7) 0.0011(7) 0.0029(7)
C3 0.0259(10) 0.0389(9) 0.0195(8) 0.0051(7) -0.0016(7) 0.0039(7)
C4 0.0207(10) 0.0348(9) 0.0188(7) -0.0003(6) -0.0002(6) 0.0012(7)
C5 0.0230(10) 0.0255(8) 0.0199(8) -0.0033(6) -0.0001(6) -0.0001(6)
C6 0.0269(10) 0.0256(8) 0.0203(8) -0.0020(6) 0.0016(6) 0.0003(7)
C7 0.0437(13) 0.0318(9) 0.0419(11) 0.0101(8) -0.0061(9) 0.0062(8)
C8 0.0311(11) 0.0429(10) 0.0230(8) -0.0055(7) -0.0037(7) 0.0019(8)
C9 0.0535(13) 0.0229(8) 0.0174(8) -0.0024(6) 0.0038(7) 0.0006(8)
C10 0.0620(15) 0.0353(10) 0.0372(10) -0.0101(8) 0.0015(9) -0.0122(9)
C11 0.119(2) 0.0413(13) 0.0491(13) -0.0108(10) -0.0064(13) -0.0274(14)
C12 0.183(3) 0.0248(11) 0.0429(13) -0.0082(9) -0.0152(17) -0.0044(15)
C13 0.147(3) 0.0359(11) 0.0315(11) -0.0047(9) -0.0084(13) 0.0355(14)
C14 0.0813(17) 0.0343(10) 0.0240(9) 0.0003(7) -0.0009(9) 0.0168(10)
C15 0.0265(10) 0.0261(8) 0.0205(7) 0.0007(6) -0.0035(6) -0.0003(7)
C16 0.0208(10) 0.0277(8) 0.0222(8) -0.0015(6) -0.0006(6) -0.0008(6)
C17 0.0437(12) 0.0311(9) 0.0251(8) 0.0016(7) -0.0057(8) -0.0049(8)
C18 0.0473(13) 0.0468(11) 0.0211(8) -0.0027(7) -0.0073(8) -0.0034(9)
C19 0.0419(13) 0.0386(10) 0.0360(10) -0.0160(8) -0.0058(9) -0.0023(8)
C20 0.0611(15) 0.0264(9) 0.0449(11) -0.0073(8) -0.0135(10) 0.0006(9)

loop_
_atom_type_symbol
_atom_type_description
_atom_type_scat_dispersion_real
_atom_type_scat_dispersion_imag
_atom_type_scat_source
C C 0.0033 0.0016 'International Tables Vol C Tables 4.2.6.8 and 6.1.1.4'
H H 0.0000 0.0000 'International Tables Vol C Tables 4.2.6.8 and 6.1.1.4'
N N 0.0061 0.0033 'International Tables Vol C Tables 4.2.6.8 and 6.1.1.4'

loop_
_geom_angle_atom_site_label_1
_geom_angle_atom_site_label_2
_geom_angle_atom_site_label_3
_geom_angle
C2 N1 N2 113.78(12)
C1 N2 N1 123.79(12)
C1 N2 C5 107.97(12)
N1 N2 C5 128.24(12)
C1 N3 C6 106.08(12)
C1 N4 C15 120.15(12)
C16 N5 C20 117.13(14)
N3 C1 N2 111.57(13)
N3 C1 N4 127.21(13)
N2 C1 N4 121.15(12)
N1 C2 C3 123.48(14)
N1 C2 C7 115.69(14)
C3 C2 C7 120.83(14)
C4 C3 C2 122.11(14)
C3 C4 C5 117.17(14)
C3 C4 C8 121.71(14)
C5 C4 C8 121.11(14)
C6 C5 N2 103.90(12)
C6 C5 C4 140.90(14)
N2 C5 C4 115.11(13)
C5 C6 N3 110.47(12)
C5 C6 C9 131.14(14)
N3 C6 C9 118.36(13)
C14 C9 C10 118.94(16)
C14 C9 C6 118.65(17)
C10 C9 C6 122.34(17)
C11 C10 C9 120.1(2)
C12 C11 C10 120.5(2)
C11 C12 C13 119.8(2)
C12 C13 C14 120.5(2)
C13 C14 C9 120.2(2)
N4 C15 C16 110.42(12)
N5 C16 C17 122.39(14)
N5 C16 C15 117.56(13)
C17 C16 C15 120.06(14)
C18 C17 C16 119.20(15)
C19 C18 C17 119.39(16)
C18 C19 C20 117.56(15)
N5 C20 C19 124.31(17)

loop_
_geom_bond_atom_site_label_1
_geom_bond_atom_site_label_2
_geom_bond_distance
N1 C2 1.305(2)
N1 N2 1.3726(17)
N2 C1 1.3534(19)
N2 C5 1.4171(18)
N3 C1 1.3195(19)
N3 C6 1.3923(19)
N4 C1 1.3615(19)
N4 C15 1.4418(19)
N5 C16 1.331(2)
N5 C20 1.349(2)
C2 C3 1.438(2)
C2 C7 1.501(2)
C3 C4 1.360(2)
C4 C5 1.430(2)
C4 C8 1.505(2)
C5 C6 1.382(2)
C6 C9 1.478(2)
C9 C14 1.393(3)
C9 C10 1.394(3)
C10 C11 1.391(3)
C11 C12 1.373(4)
C12 C13 1.379(4)
C13 C14 1.386(3)
C15 C16 1.513(2)
C16 C17 1.385(2)
C17 C18 1.383(2)
C18 C19 1.372(2)
C19 C20 1.376(3)

loop_
_geom_torsion_atom_site_label_1
_geom_torsion_atom_site_label_2
_geom_torsion_atom_site_label_3
_geom_torsion_atom_site_label_4
_geom_torsion
C2 N1 N2 C1 -179.69(15)
C2 N1 N2 C5 1.1(2)
C6 N3 C1 N2 0.83(19)
C6 N3 C1 N4 -176.18(16)
N1 N2 C1 N3 -179.91(14)
C5 N2 C1 N3 -0.56(18)
N1 N2 C1 N4 -2.7(2)
C5 N2 C1 N4 176.66(15)
C15 N4 C1 N3 -0.5(3)
C15 N4 C1 N2 -177.24(15)
N2 N1 C2 C3 2.1(2)
N2 N1 C2 C7 -177.64(14)
N1 C2 C3 C4 -2.9(3)
C7 C2 C3 C4 176.78(17)
C2 C3 C4 C5 0.4(3)
C2 C3 C4 C8 179.69(16)
C1 N2 C5 C6 0.04(16)
N1 N2 C5 C6 179.34(15)
C1 N2 C5 C4 177.35(14)
N1 N2 C5 C4 -3.3(2)
C3 C4 C5 C6 178.2(2)
C8 C4 C5 C6 -1.1(3)
C3 C4 C5 N2 2.3(2)
C8 C4 C5 N2 -176.98(15)
N2 C5 C6 N3 0.47(17)
C4 C5 C6 N3 -175.7(2)
N2 C5 C6 C9 178.62(18)
C4 C5 C6 C9 2.5(4)
C1 N3 C6 C5 -0.81(19)
C1 N3 C6 C9 -179.22(15)
C5 C6 C9 C14 -133.70(19)
N3 C6 C9 C14 44.3(2)
C5 C6 C9 C10 49.4(3)
N3 C6 C9 C10 -132.55(17)
C14 C9 C10 C11 1.0(3)
C6 C9 C10 C11 177.87(17)
C9 C10 C11 C12 -0.9(3)
C10 C11 C12 C13 0.2(4)
C11 C12 C13 C14 0.4(4)
C12 C13 C14 C9 -0.3(3)
C10 C9 C14 C13 -0.4(3)
C6 C9 C14 C13 -177.43(17)
C1 N4 C15 C16 -179.45(14)
C20 N5 C16 C17 -0.3(3)
C20 N5 C16 C15 179.46(17)
N4 C15 C16 N5 4.0(2)
N4 C15 C16 C17 -176.19(16)
N5 C16 C17 C18 -0.6(3)
C15 C16 C17 C18 179.69(17)
C16 C17 C18 C19 0.4(3)
C17 C18 C19 C20 0.6(3)
C16 N5 C20 C19 1.4(3)
C18 C19 C20 N5 -1.5(3)
